data_9015003
loop_
_publ_author_name
'Bindi, L.'
'Carbone, C.'
'Cabella, R.'
'Lucchetti, G.'

_publ_section_title
;
 Bassoite, SrV3O7*4H2O, a new mineral from Molinello mine, Val Graveglia,
 eastern Liguria, Italy
;
_journal_name_full 'Mineralogical Magazine'
_journal_page_first 2677
_journal_page_last 2686
_journal_paper_doi 10.1180/minmag.2011.075.5.2677
_journal_volume 75
_journal_year 2011
_chemical_compound_source 'Molinello mine, Val Graveglia, Liguria, Italy'
_chemical_formula_sum 'H8 O11 Sr V3'
_chemical_name_mineral Bassoite
_space_group_IT_number 11
_symmetry_space_group_name_Hall '-P 2yb'
_symmetry_space_group_name_H-M 'P 1 21/m 1'
_cell_angle_alpha 90
_cell_angle_beta 91.14
_cell_angle_gamma 90
_cell_formula_units_Z 2
_cell_length_a 5.313
_cell_length_b 10.495
_cell_length_c 8.568
_cell_volume 477.657
_database_code_amcsd 0018516
_exptl_crystal_density_diffrn 2.951
_cod_original_formula_sum 'Sr V3 O11 H8'
_cod_database_code 9015003

loop_
_space_group_symop_operation_xyz
x,y,z
x,1/2-y,z
-x,1/2+y,-z
-x,-y,-z

loop_
_atom_site_aniso_label
_atom_site_aniso_U_11
_atom_site_aniso_U_22
_atom_site_aniso_U_33
_atom_site_aniso_U_12
_atom_site_aniso_U_13
_atom_site_aniso_U_23
Sr 0.03700 0.03750 0.03700 0.00000 0.00050 0.00000
V1 0.03110 0.03140 0.03030 0.00000 0.00100 0.00000
V2 0.02670 0.02770 0.02610 0.00030 0.00100 0.00010
O1 0.02890 0.02940 0.02860 -0.00240 -0.00180 -0.00140
O2 0.02980 0.02990 0.02890 -0.00060 -0.00090 -0.00010
O3 0.02660 0.02710 0.02290 -0.00110 0.00180 0.00130
O4 0.02820 0.02800 0.02400 0.00000 -0.00120 0.00000
Wat5 0.03950 0.04420 0.03260 0.00120 0.00040 -0.00130
Wat6 0.07300 0.06800 0.11300 0.00000 0.00200 0.00000
Wat7 0.07600 0.07800 0.06700 0.00000 0.00200 0.00000

loop_
_atom_site_label
_atom_site_fract_x
_atom_site_fract_y
_atom_site_fract_z
_atom_site_U_iso_or_equiv
_atom_site_type_symbol
_atom_site_attached_hydrogens
Sr 0.25846 0.25000 0.23638 0.03720 Sr 0
V1 0.74697 0.25000 -0.04422 0.03090 V 0
V2 0.24763 0.01931 -0.07309 0.02680 V 0
O1 -0.01000 0.11550 0.02880 0.02900 O 0
O2 0.51710 0.11690 0.03150 0.02960 O 0
O3 0.76700 -0.04780 0.25670 0.02550 O 0
O4 0.73790 0.25000 0.77200 0.02680 O 0
Wat5 0.26150 0.01690 0.35260 0.03880 O 2
Wat6 0.20580 0.25000 0.53720 0.08500 O 2
Wat7 0.74610 0.25000 0.35060 0.07370 O 2

loop_
_cod_changelog_entry_id
_cod_changelog_entry_author
_cod_changelog_entry_date
_cod_changelog_entry_text
1
;cod-tools version 3.8.0
Id: cif_guess_AMCSD_atom_types 9574 2023-05-10 09:00:05Z saulius
;
2023-05-10T18:55:43+03:00
;Derived atom types and hydrogen counts
from atom names that follow the AMCSD naming convention
(Wat == water, O-H == hydroxyl).
;

loop_
_cod_related_entry_id
_cod_related_entry_database
_cod_related_entry_code
1 AMCSD 0018516
